data_7061267
loop_
_publ_author_name
'Ibrahim, Mukaila A.'
'Boer\'e, Ren\'e T.'

_publ_section_title
;
 The copper sulfate hydration cycle. Crystal structures of CuSO4
 (Chalcocyanite), CuSO4&#x00B7;H2O (Poitevinite), CuSO4&#x00B7;3H2O
 (Bonattite) and CuSO4&#x00B7;5H2O (Chalcanthite) at low temperature using
 non-spherical atomic scattering factors
;
_journal_issue 12
_journal_name_full 'New Journal of Chemistry'
_journal_page_first 5479
_journal_page_last 5488
_journal_paper_doi 10.1039/D2NJ00169A
_journal_volume 46
_journal_year 2022
_chemical_absolute_configuration ad
_chemical_formula_moiety 'Cu H6 O7 S'
_chemical_formula_sum 'Cu H6 O7 S'
_chemical_formula_weight 213.655
_space_group_crystal_system monoclinic
_space_group_IT_number 9
_space_group_name_Hall 'C -2yc'
_space_group_name_H-M_alt 'C 1 c 1'
_symmetry_Int_Tables_number 9
_atom_sites_solution_primary dual
_audit_creation_date 2022-01-08
_audit_creation_method
;
Olex2 1.5
(compiled 2021.12.09 svn.r5202d8cf for OlexSys, GUI svn.r6439)
;
_audit_update_record
;
2022-01-10 deposited with the CCDC.	2022-02-02 downloaded from the CCDC.
;
_cell_angle_alpha 90
_cell_angle_beta 96.450(3)
_cell_angle_gamma 90
_cell_formula_units_Z 4
_cell_length_a 5.5708(2)
_cell_length_b 12.9751(4)
_cell_length_c 7.3754(2)
_cell_measurement_reflns_used 10841
_cell_measurement_temperature 100.01(10)
_cell_measurement_theta_max 38.3700
_cell_measurement_theta_min 3.0270
_cell_volume 529.73(3)
_computing_cell_refinement 'CrysAlisPro 1.171.41.110a (Rigaku OD, 2021)'
_computing_data_collection 'CrysAlisPro 1.171.41.110a (Rigaku OD, 2021)'
_computing_data_reduction 'CrysAlisPro 1.171.41.110a (Rigaku OD, 2021)'
_computing_molecular_graphics 'Olex2 1.5 (Dolomanov et al., 2009)'
_computing_publication_material 'Olex2 1.5 (Dolomanov et al., 2009)'
_computing_structure_refinement 'olex2.refine 1.5 (Bourhis et al., 2015)'
_computing_structure_solution 'SHELXT 2018/2 (Sheldrick, 2018)'
_diffrn_ambient_environment N~2~
_diffrn_ambient_temperature 100.01(10)
_diffrn_detector 'Hybrid Pixel Array Detector'
_diffrn_detector_area_resol_mean 5.8140
_diffrn_detector_type 'Pilatus 200K'
_diffrn_measured_fraction_theta_full 1.0000
_diffrn_measured_fraction_theta_max 0.9639
_diffrn_measurement_details
;
List of Runs (angles in degrees, time in seconds):

  # Type    Start    End  Width  t~exp~   \w     \q     \k     \f   Frames
#--------------------------------------------------------------------------
  1  \w     37.00  91.00   0.50    3.59    --   22.41-178.00-150.00  108
  2  \w     37.00  91.00   0.50    3.59    --   22.41-178.00 -30.00  108
  3  \w    -15.00  58.00   0.50    3.59    --   22.41 -99.00 120.00  146
  4  \w    -37.00  38.00   0.50    3.59    --  -25.54  57.00 -60.00  150
  5  \w    -80.00 -30.00   0.50    3.59    --  -25.54 130.00 113.16  100
  6  \w    -87.00 -36.00   0.50    3.59    --  -25.54 142.00-147.35  102
  7  \w    -14.00  13.00   0.50    3.59    --  -25.54-103.00  42.04   54
  8  \w    -29.00  41.00   0.50    3.59    --  -25.54  38.00  60.00  140
  9  \w    -19.00   9.00   0.50    3.59    --  -25.54 -96.00-108.75   56
 10  \w    -95.00 -20.00   0.50    3.59    --  -25.54 -19.00 -60.00  150
 11  \w    -22.00   7.00   0.50    3.59    --  -25.54 -93.00 -21.65   58
 12  \w    -36.00  -6.00   0.50    3.59    --  -25.54 -73.00 161.82   60
 13  \w    -82.00 -33.00   0.50    3.59    --  -25.54 133.00 -54.40   98
 14  \w    -29.00  41.00   0.50    3.59    --  -25.54  38.00-180.00  140
 15  \w    -92.00 -22.00   0.50    3.59    --  -25.54 -38.00  30.00  140
 16  \w     11.00  85.00   0.50    3.59    --   22.41  57.00 -90.00  148
 17  \w     37.00  91.00   0.50    3.59    --   22.41-178.00  90.00  108
 18  \w     11.00  85.00   0.50    3.59    --   22.41  57.00-150.00  148
 19  \w    -22.00   7.00   0.50    3.59    --  -25.54 -93.00  67.26   58
 20  \w    -89.00 -14.00   0.50    3.59    --  -25.54 -57.00   0.00  150
 21  \w    -14.00  12.00   0.50    3.59    --  -25.54-102.00 -66.73   52
 22  \w    -93.00 -49.00   0.50    3.59    --  -25.54 150.00 129.03   88
 23  \w    -89.00 -14.00   0.50    3.59    --  -25.54 -57.00-120.00  150
 24  \w    -92.00 -22.00   0.50    3.59    --  -25.54 -38.00 120.00  140
;
_diffrn_measurement_device 'four-circle diffractometer'
_diffrn_measurement_device_type 'SuperNova, Dual, Cu at home/near, Pilatus 200K'
_diffrn_measurement_method '\w scans'
_diffrn_orient_matrix_type 'CrysAlisPro convention (1999,Acta A55,543-557)'
_diffrn_orient_matrix_UB_11 0.0781743000
_diffrn_orient_matrix_UB_12 -0.0114271000
_diffrn_orient_matrix_UB_13 -0.0668453000
_diffrn_orient_matrix_UB_21 0.0414769000
_diffrn_orient_matrix_UB_22 -0.0445329000
_diffrn_orient_matrix_UB_23 0.0497496000
_diffrn_orient_matrix_UB_31 -0.0927301000
_diffrn_orient_matrix_UB_32 -0.0295665000
_diffrn_orient_matrix_UB_33 -0.0491910000
_diffrn_radiation_monochromator mirror
_diffrn_radiation_probe x-ray
_diffrn_radiation_type 'Mo K\a'
_diffrn_radiation_wavelength 0.71073
_diffrn_reflns_av_R_equivalents 0.0375
_diffrn_reflns_av_unetI/netI 0.0284
_diffrn_reflns_Laue_measured_fraction_full 1.0000
_diffrn_reflns_Laue_measured_fraction_max 0.9639
_diffrn_reflns_limit_h_max 9
_diffrn_reflns_limit_h_min -9
_diffrn_reflns_limit_k_max 21
_diffrn_reflns_limit_k_min -22
_diffrn_reflns_limit_l_max 12
_diffrn_reflns_limit_l_min -12
_diffrn_reflns_number 13522
_diffrn_reflns_point_group_measured_fraction_full 1.0000
_diffrn_reflns_point_group_measured_fraction_max 0.9446
_diffrn_reflns_theta_full 25.2417
_diffrn_reflns_theta_max 38.16
_diffrn_reflns_theta_min 3.14
_diffrn_source 'micro-focus sealed X-ray tube'
_diffrn_source_type 'SuperNova (Mo) X-ray Source'
_exptl_absorpt_coefficient_mu 4.488
_exptl_absorpt_correction_T_max 1.00000
_exptl_absorpt_correction_T_min 0.95627
_exptl_absorpt_correction_type multi-scan
_exptl_absorpt_process_details
;
CrysAlisPro 1.171.41.110a (Rigaku Oxford Diffraction, 2021)
Empirical absorption correction using spherical harmonics,
implemented in SCALE3 ABSPACK scaling algorithm.
;
_exptl_crystal_colour 'clear grayish blue'
_exptl_crystal_colour_lustre clear
_exptl_crystal_colour_modifier grayish
_exptl_crystal_colour_primary blue
_exptl_crystal_density_diffrn 2.679
_exptl_crystal_description prism
_exptl_crystal_F_000 430.301
_exptl_crystal_recrystallization_method 'The material was recrystallised from --- by'
_exptl_crystal_size_max 0.101
_exptl_crystal_size_mid 0.07
_exptl_crystal_size_min 0.057
_refine_diff_density_max 0.3868
_refine_diff_density_min -0.8111
_refine_diff_density_rms 0.1105
_refine_ls_abs_structure_details 'Hooft, R.W.W., Straver, L.H., Spek, A.L. (2010). J. Appl. Cryst., 43, 665-668.'
_refine_ls_abs_structure_Flack 0.001(4)
_refine_ls_d_res_high 0.5752
_refine_ls_d_res_low 6.4875
_refine_ls_goodness_of_fit_ref 1.0125
_refine_ls_hydrogen_treatment refall
_refine_ls_matrix_type full
_refine_ls_number_constraints 0
_refine_ls_number_parameters 136
_refine_ls_number_reflns 2761
_refine_ls_number_restraints 128
_refine_ls_restrained_S_all 0.9891
_refine_ls_R_factor_all 0.0194
_refine_ls_R_factor_gt 0.0188
_refine_ls_shift/su_max -0.0009
_refine_ls_shift/su_mean 0.0000
_refine_ls_structure_factor_coef Fsqd
_refine_ls_weighting_details 'w=1/[\s^2^(Fo^2^)+(0.0228P)^2^] where P=(Fo^2^+2Fc^2^)/3'
_refine_ls_weighting_scheme calc
_refine_ls_wR_factor_gt 0.0424
_refine_ls_wR_factor_ref 0.0429
_reflns_Friedel_coverage 0.925
_reflns_limit_h_max 9
_reflns_limit_h_min -9
_reflns_limit_k_max 22
_reflns_limit_k_min -22
_reflns_limit_l_max 12
_reflns_limit_l_min -12
_reflns_number_gt 2715
_reflns_number_total 2761
_reflns_threshold_expression I>=2u(I)
_cod_data_source_file d2nj00169a2.cif
_cod_data_source_block RB21092_auto
_cod_depositor_comments 'Adding full bibliography for 7061267--7061270.cif.'
_cod_original_sg_symbol_Hall ' C -2yc'
_cod_database_code 7061267
_chemical_oxdiff_formula 'Cu S O7 H6'
_chemical_oxdiff_usercomment 'Smaller Xtal - small block cut from larger crystals'
_olex2_refinement_description
;
1. Restrained distances
 O6-H6b = O6-H6a = O5-H5a = O5-H5b = O7-H7b = O7-H7a
 0.989 with sigma of 0.02
2. Uiso/Uaniso restraints and constraints
Uanis(H7b) \\sim Ueq, Uanis(H6a) \\sim Ueq: with sigma of 0.01 and sigma for
terminal atoms of 0.02
3. Rigid body (RIGU) restrains
 Cu1, O1, O1, O1, O2, O2, O2, O3, O3, O3, O4, O4, O4, O5, H5a, H5b, O6, H6a,
 H6b, O7, H7a, H7b, S1, S1, S1
 with sigma for 1-2 distances of 0.004 and sigma for 1-3 distances of 0.004
 H7b, H6b, H5b, H5a
 with sigma for 1-2 distances of 0.001 and sigma for 1-3 distances of 0.001
;
_olex2_submission_special_instructions 'No special instructions were received'
_oxdiff_exptl_absorpt_empirical_details
;
Empirical correction (ABSPACK) includes:
- Absorption correction using spherical harmonics
- Frame scaling
;
_oxdiff_exptl_absorpt_empirical_full_max 1.083
_oxdiff_exptl_absorpt_empirical_full_min 0.947

loop_
_space_group_symop_id
_space_group_symop_operation_xyz
1 x,y,z
2 x,-y,z+1/2
3 x+1/2,y+1/2,z
4 x+1/2,-y+1/2,z+1/2

loop_
_atom_site_label
_atom_site_type_symbol
_atom_site_fract_x
_atom_site_fract_y
_atom_site_fract_z
_atom_site_U_iso_or_equiv
_atom_site_adp_type
_atom_site_occupancy
_atom_site_refinement_flags_posn
_atom_site_refinement_flags_adp
Cu1 Cu 0.41266(2) 0.635078(10) 0.350672(18) 0.00453(3) Uani 1.000000 . U
O1 O 0.57354(17) 0.66499(8) 0.59472(12) 0.00728(16) Uani 1.000000 . U
O2 O 0.89114(16) 0.55438(8) 0.73194(13) 0.00908(16) Uani 1.000000 . U
O3 O 0.49382(16) 0.54393(7) 0.83293(13) 0.00807(15) Uani 1.000000 . U
O4 O 0.73805(17) 0.69579(8) 0.90100(12) 0.00774(15) Uani 1.000000 . U
O5 O 0.69954(16) 0.69432(8) 0.26051(12) 0.00790(15) Uani 1.000000 D U
H5a H 0.712(5) 0.693(3) 0.127(2) 0.023(6) Uani 1.000000 D U
H5b H 0.850(3) 0.679(2) 0.343(3) 0.012(5) Uani 1.000000 D U
O6 O 0.24629(19) 0.62860(7) 0.09894(15) 0.00758(17) Uani 1.000000 D U
H6a H 0.336(4) 0.603(2) 0.002(3) 0.013(5) Uani 1.000000 D U
H6b H 0.156(5) 0.6920(16) 0.059(4) 0.018(5) Uani 1.000000 D U
O7 O 0.10630(16) 0.59053(8) 0.43301(12) 0.00698(15) Uani 1.000000 D U
H7a H 0.040(4) 0.5273(15) 0.368(3) 0.013(5) Uani 1.000000 D U
H7b H 0.072(6) 0.588(2) 0.557(2) 0.024(5) Uani 1.000000 D U
S1 S 0.67501(5) 0.61297(2) 0.76723(4) 0.00384(5) Uani 1.000000 . U

loop_
_atom_site_aniso_label
_atom_site_aniso_U_11
_atom_site_aniso_U_22
_atom_site_aniso_U_33
_atom_site_aniso_U_12
_atom_site_aniso_U_13
_atom_site_aniso_U_23
Cu1 0.00404(5) 0.00613(6) 0.00344(5) -0.00082(5) 0.00050(4) 0.00003(5)
O1 0.0088(4) 0.0077(4) 0.0050(4) 0.0008(3) -0.0010(3) 0.0007(3)
O2 0.0079(3) 0.0108(4) 0.0091(4) 0.0049(3) 0.0036(3) 0.0032(3)
O3 0.0090(3) 0.0066(3) 0.0091(4) -0.0022(3) 0.0034(3) 0.0001(3)
O4 0.0107(4) 0.0071(4) 0.0052(3) -0.0019(3) 0.0002(3) -0.0015(3)
O5 0.0066(3) 0.0100(4) 0.0074(4) -0.0007(3) 0.0021(3) 0.0008(3)
H5a 0.012(9) 0.046(18) 0.011(4) -0.002(6) 0.0026(19) 0.001(2)
H5b 0.007(5) 0.015(13) 0.015(7) 0.000(3) -0.000(2) 0.000(5)
O6 0.0078(4) 0.0095(4) 0.0054(4) -0.0001(3) 0.0004(3) -0.0000(3)
H6a 0.011(8) 0.023(10) 0.005(5) 0.005(4) -0.002(3) -0.000(3)
H6b 0.014(11) 0.018(6) 0.022(9) 0.006(4) 0.001(4) 0.005(3)
O7 0.0068(3) 0.0078(4) 0.0065(3) -0.0012(3) 0.0015(3) -0.0002(3)
H7a 0.013(10) 0.011(7) 0.015(8) -0.003(4) 0.003(4) -0.002(4)
H7b 0.034(11) 0.026(11) 0.013(4) -0.012(5) 0.011(2) -0.004(2)
S1 0.00419(10) 0.00400(10) 0.00338(10) 0.00005(8) 0.00065(8) 0.00005(8)

loop_
_atom_type_symbol
_atom_type_scat_dispersion_real
_atom_type_scat_dispersion_imag
_atom_type_scat_source
_atom_type_scat_dispersion_source
Cu 0.34125 1.28947 'NoSpherA2: Chem.Sci. 2021, DOI:10.1039/D0SC05526C' 'Henke, Gullikson and Davis, At. Data and Nucl. Data Tables, 1993, 54, 2'
H 0.00000 0.00000 'NoSpherA2: Chem.Sci. 2021, DOI:10.1039/D0SC05526C' 'Henke, Gullikson and Davis, At. Data and Nucl. Data Tables, 1993, 54, 2'
O 0.01158 0.00611 'NoSpherA2: Chem.Sci. 2021, DOI:10.1039/D0SC05526C' 'Henke, Gullikson and Davis, At. Data and Nucl. Data Tables, 1993, 54, 2'
S 0.12424 0.12443 'NoSpherA2: Chem.Sci. 2021, DOI:10.1039/D0SC05526C' 'Henke, Gullikson and Davis, At. Data and Nucl. Data Tables, 1993, 54, 2'

loop_
_geom_angle_atom_site_label_1
_geom_angle_atom_site_label_2
_geom_angle_atom_site_label_3
_geom_angle
_geom_angle_site_symmetry_1
_geom_angle_site_symmetry_3
_geom_angle_publ_flag
O3 Cu1 O1 100.05(4) 2_564 . ?
O5 Cu1 O1 85.84(4) . . ?
O5 Cu1 O3 101.41(4) . 2_564 ?
O6 Cu1 O1 170.99(4) . . ?
O6 Cu1 O3 88.78(4) . 2_564 ?
O6 Cu1 O5 90.70(4) . . ?
O7 Cu1 O1 95.63(4) . . ?
O7 Cu1 O3 84.63(4) . 2_564 ?
O7 Cu1 O5 173.46(4) . . ?
O7 Cu1 O6 86.90(4) . . ?
S1 O1 Cu1 141.61(7) . . ?
S1 O3 Cu1 139.11(6) . 2_565 ?
H5a O5 Cu1 118.8(16) . . ?
H5b O5 Cu1 112.0(15) . . ?
H5b O5 H5a 117(2) . . ?
H6a O6 Cu1 118.6(15) . . ?
H6b O6 Cu1 114.3(16) . . ?
H6b O6 H6a 110(2) . . ?
H7a O7 Cu1 112.5(14) . . ?
H7b O7 Cu1 125.5(18) . . ?
H7b O7 H7a 109(2) . . ?
O2 S1 O1 108.76(6) . . ?
O3 S1 O1 110.34(6) . . ?
O3 S1 O2 110.41(6) . . ?
O4 S1 O1 106.23(6) . . ?
O4 S1 O2 110.90(6) . . ?
O4 S1 O3 110.12(6) . . ?

loop_
_geom_bond_atom_site_label_1
_geom_bond_atom_site_label_2
_geom_bond_distance
_geom_bond_site_symmetry_2
_geom_bond_publ_flag
Cu1 O1 1.9574(9) . ?
Cu1 O3 2.3726(10) 2_564 ?
Cu1 O5 1.9560(9) . ?
Cu1 O6 1.9816(11) . ?
Cu1 O7 1.9618(9) . ?
O1 S1 1.4941(10) . ?
O2 S1 1.4717(10) . ?
O3 S1 1.4717(10) . ?
O4 S1 1.4743(10) . ?
O5 H5a 0.998(15) . ?
O5 H5b 1.001(15) . ?
O6 H6a 0.978(15) . ?
O6 H6b 0.993(16) . ?
O7 H7a 1.000(15) . ?
O7 H7b 0.954(16) . ?

loop_
_geom_hbond_atom_site_label_D
_geom_hbond_atom_site_label_H
_geom_hbond_atom_site_label_A
_geom_hbond_distance_DH
_geom_hbond_distance_HA
_geom_hbond_distance_DA
_geom_hbond_angle_DHA
_geom_hbond_site_symmetry_A
O5 H5a O4 0.998(15) 1.687(16) 2.6841(13) 178(3) 1_554
O5 H5b O7 1.001(15) 1.890(19) 2.8141(13) 152(2) 1_655
O6 H6a O3 0.978(15) 1.776(16) 2.7505(14) 174(2) 1_554
O6 H6b O1 0.993(16) 1.94(2) 2.8448(15) 151(2) 4_464
O6 H6b O4 0.993(16) 2.48(2) 3.1589(15) 125(2) 1_454
O7 H7a O2 1.000(15) 1.621(16) 2.6022(13) 166(2) 2_464
O7 H7b O2 0.954(16) 1.78(2) 2.6667(13) 153(3) 1_455

loop_
_geom_torsion_atom_site_label_1
_geom_torsion_atom_site_label_2
_geom_torsion_atom_site_label_3
_geom_torsion_atom_site_label_4
_geom_torsion
_geom_torsion_site_symmetry_1
_geom_torsion_site_symmetry_2
_geom_torsion_site_symmetry_3
_geom_torsion_site_symmetry_4
_geom_torsion_publ_flag
Cu1 O1 S1 O2 68.25(11) . . . . ?
Cu1 O1 S1 O3 -53.00(11) . . . . ?
Cu1 O1 S1 O4 -172.33(10) . . . . ?
Cu1 O3 S1 O1 106.11(9) 2_565 . . . ?
Cu1 O3 S1 O2 -14.15(10) 2_565 . . . ?
Cu1 O3 S1 O4 -136.94(8) 2_565 . . . ?

loop_
_restr_distance_atom_site_label_1
_restr_distance_atom_site_label_2
_restr_distance_site_symmetry_2
_restr_distance_target
_restr_distance_target_weight_param
_restr_distance_diff
O5 H5a 1 0.9890 0.0200 -0.0085
O5 H5b 1 0.9890 0.0200 -0.0122
O6 H6a 1 0.9890 0.0200 0.0114
O6 H6b 1 0.9890 0.0200 -0.0040
O7 H7a 1 0.9890 0.0200 -0.0112
O7 H7b 1 0.9890 0.0200 0.0345

loop_
_restr_U_iso_atom_site_label
_restr_U_iso_weight_param
H6a 0.0200
H7b 0.0200

loop_
_restr_rigu_atom_site_label_1
_restr_rigu_atom_site_label_2
_restr_rigu_target_weight_param
_restr_rigu_u13_diff
_restr_rigu_u23_diff
_restr_rigu_u33_diff
Cu1 O1 0.004000 0.000753 -0.000984 -0.001350
Cu1 O5 0.004000 0.000455 0.000651 -0.001892
Cu1 H5a 0.004000 0.006659 0.004419 -0.008309
Cu1 H5b 0.004000 0.002034 -0.002009 -0.004535
Cu1 O6 0.004000 0.000121 -0.000536 -0.002007
Cu1 H6a 0.004000 -0.002665 -0.000852 -0.001673
Cu1 H6b 0.004000 -0.008697 -0.002044 -0.010012
Cu1 O7 0.004000 0.000439 0.000175 -0.002096
Cu1 H7a 0.004000 0.002816 -0.000996 -0.005640
Cu1 H7b 0.004000 0.007683 0.006593 -0.009779
Cu1 S1 0.004000 0.000288 -0.000431 0.000014
O1 O2 0.004000 0.003899 0.000536 0.001040
O1 O3 0.004000 -0.002928 -0.004681 0.000289
O1 O4 0.004000 -0.002828 0.001193 -0.000000
O1 O5 0.004000 0.002486 -0.003190 0.000343
O1 O6 0.004000 0.000886 0.000288 -0.000900
O1 O7 0.004000 0.000592 0.003243 0.001268
O1 S1 0.004000 -0.000041 -0.000869 0.000745
O2 O3 0.004000 0.005500 -0.001750 -0.000560
O2 O4 0.004000 0.007905 0.004754 0.000957
O2 S1 0.004000 0.000139 0.000694 0.000179
O3 O4 0.004000 -0.000594 -0.003777 -0.000110
O3 S1 0.004000 0.000717 0.000069 0.000847
O4 S1 0.004000 0.001010 0.000179 0.000579
O5 H5a 0.004000 -0.000997 -0.000573 -0.003269
O5 H5b 0.004000 0.000995 0.002066 -0.000688
O5 O6 0.004000 0.000767 -0.002386 0.000131
O5 O7 0.004000 0.000794 -0.000536 -0.000189
H5a H5b 0.004000 0.006300 0.001524 -0.000466
O6 H6a 0.004000 -0.000852 0.000561 -0.002385
O6 H6b 0.004000 -0.001540 0.002859 -0.000835
O6 O7 0.004000 -0.000712 -0.001589 0.000065
H6a H6b 0.004000 -0.007205 0.003905 -0.001375
O7 H7a 0.004000 0.000630 0.001409 -0.001713
O7 H7b 0.004000 -0.002300 -0.001076 -0.002883
H7a H7b 0.004000 0.000991 -0.007375 -0.001196
